data_1507272
loop_
_publ_author_name
'Simkhovich, Liliya'
'Goldberg, Israel'
'Gross, Zeev'

_publ_section_title
;
 Easy preparation of cobalt corrole and hexaphyrin and isolation of new
 oligopyrroles in the solvent-free condensation of pyrrole with
 pentafluorobenzaldehyde.
;
_journal_issue 8
_journal_name_full 'Organic letters'
_journal_page_first 1241
_journal_page_last 1244
_journal_paper_doi 10.1021/ol0341142
_journal_volume 5
_journal_year 2003
_chemical_formula_sum 'C44 H10 F20 N4 O2'
_chemical_formula_weight 1006.56
_chemical_name_systematic
; 
 ? 
;
_space_group_IT_number 2
_symmetry_cell_setting triclinic
_symmetry_space_group_name_Hall '-P 1'
_symmetry_space_group_name_H-M 'P -1'
_atom_sites_solution_hydrogens mixed
_atom_sites_solution_primary direct
_atom_sites_solution_secondary difmap
_audit_creation_method SHELXL-97
_cell_angle_alpha 101.4620(16)
_cell_angle_beta 98.3280(17)
_cell_angle_gamma 105.560(2)
_cell_formula_units_Z 2
_cell_length_a 10.3440(3)
_cell_length_b 13.6840(4)
_cell_length_c 15.2040(5)
_cell_measurement_reflns_used 4751
_cell_measurement_temperature 110(2)
_cell_measurement_theta_max 25.67
_cell_measurement_theta_min 1.60
_cell_volume 1986.61(11)
_computing_cell_refinement Denzo
_computing_data_collection 'Collect, Nonius B.V.'
_computing_data_reduction Denzo
_computing_structure_refinement 'SHELXL-97 (Sheldrick, 1997)'
_computing_structure_solution SIR-97
_diffrn_ambient_temperature 110(2)
_diffrn_detector_area_resol_mean '56 microns'
_diffrn_measured_fraction_theta_full 0.966
_diffrn_measured_fraction_theta_max 0.966
_diffrn_measurement_device_type 'Nonius KappaCCD'
_diffrn_measurement_method '0.8 deg. Phi & Omega scans'
_diffrn_radiation_monochromator graphite
_diffrn_radiation_source 'fine-focus sealed tube'
_diffrn_radiation_type MoK\a
_diffrn_radiation_wavelength 0.71073
_diffrn_reflns_av_R_equivalents 0.0000
_diffrn_reflns_av_sigmaI/netI 0.0921
_diffrn_reflns_limit_h_max 12
_diffrn_reflns_limit_h_min 0
_diffrn_reflns_limit_k_max 16
_diffrn_reflns_limit_k_min -16
_diffrn_reflns_limit_l_max 18
_diffrn_reflns_limit_l_min -18
_diffrn_reflns_number 7299
_diffrn_reflns_theta_full 25.67
_diffrn_reflns_theta_max 25.67
_diffrn_reflns_theta_min 1.60
_exptl_absorpt_coefficient_mu 0.170
_exptl_absorpt_correction_type none
_exptl_crystal_colour green-brown
_exptl_crystal_density_diffrn 1.683
_exptl_crystal_density_method 'not measured'
_exptl_crystal_description 'parallelpiped rods'
_exptl_crystal_F_000 996
_exptl_crystal_size_max 0.40
_exptl_crystal_size_mid 0.15
_exptl_crystal_size_min 0.15
_refine_diff_density_max 0.350
_refine_diff_density_min -0.346
_refine_diff_density_rms 0.072
_refine_ls_extinction_method none
_refine_ls_goodness_of_fit_ref 0.977
_refine_ls_hydrogen_treatment constr
_refine_ls_matrix_type full
_refine_ls_number_parameters 633
_refine_ls_number_reflns 7299
_refine_ls_number_restraints 0
_refine_ls_restrained_S_all 0.977
_refine_ls_R_factor_all 0.1299
_refine_ls_R_factor_gt 0.0746
_refine_ls_shift/su_max 0.005
_refine_ls_shift/su_mean 0.001
_refine_ls_structure_factor_coef Fsqd
_refine_ls_weighting_details 'calc w=1/[\s^2^(Fo^2^)+(0.0486P)^2^+6.5939P] where P=(Fo^2^+2Fc^2^)/3'
_refine_ls_weighting_scheme calc
_refine_ls_wR_factor_gt 0.1392
_refine_ls_wR_factor_ref 0.1709
_reflns_number_gt 4751
_reflns_number_total 7299
_reflns_threshold_expression >2sigma(I)
_cod_data_source_file ol0341142si20030316_054640.cif
_cod_data_source_block Compound-10
_cod_original_cell_volume 1986.61(10)
_cod_original_sg_symbol_H-M P-1
_cod_database_code 1507272

loop_
_symmetry_equiv_pos_as_xyz
'x, y, z'
'-x, -y, -z'

loop_
_atom_site_label
_atom_site_type_symbol
_atom_site_fract_x
_atom_site_fract_y
_atom_site_fract_z
_atom_site_U_iso_or_equiv
_atom_site_adp_type
_atom_site_occupancy
_atom_site_symmetry_multiplicity
_atom_site_calc_flag
_atom_site_refinement_flags
F1 F 0.9715(3) 0.3113(2) 0.92108(17) 0.0374(7) Uani 1 1 d .
F2 F 1.2370(3) 0.4220(2) 0.93934(19) 0.0398(7) Uani 1 1 d .
F3 F 1.3813(3) 0.5517(2) 1.10277(18) 0.0344(7) Uani 1 1 d .
F4 F 1.2542(3) 0.5844(2) 1.24512(18) 0.0382(7) Uani 1 1 d .
F5 F 0.9897(3) 0.4777(2) 1.22828(18) 0.0377(7) Uani 1 1 d .
F6 F -0.5100(3) -0.3596(2) 0.86268(19) 0.0442(8) Uani 1 1 d .
F7 F -0.7182(3) -0.5359(3) 0.7763(2) 0.0578(9) Uani 1 1 d .
F8 F -0.7091(3) -0.6520(2) 0.6131(2) 0.0517(8) Uani 1 1 d .
F9 F -0.4894(3) -0.5931(2) 0.53530(19) 0.0508(8) Uani 1 1 d .
F10 F -0.2844(3) -0.4157(2) 0.6186(2) 0.0446(8) Uani 1 1 d .
F11 F 0.4820(3) -0.16650(19) 1.12625(16) 0.0286(6) Uani 1 1 d .
F12 F 0.5188(3) -0.27587(19) 1.25109(18) 0.0358(7) Uani 1 1 d .
F13 F 0.5878(3) -0.1785(2) 1.43309(18) 0.0403(7) Uani 1 1 d .
F14 F 0.6341(3) 0.0313(2) 1.48795(16) 0.0350(7) Uani 1 1 d .
F15 F 0.6069(3) 0.14250(19) 1.36465(16) 0.0283(6) Uani 1 1 d .
F16 F -0.2297(3) 0.1767(2) 0.72660(18) 0.0374(7) Uani 1 1 d .
F17 F -0.2582(3) 0.2795(2) 0.59476(19) 0.0451(8) Uani 1 1 d .
F18 F -0.0975(3) 0.2799(2) 0.46861(19) 0.0460(8) Uani 1 1 d .
F19 F 0.0854(3) 0.1704(2) 0.47142(19) 0.0474(8) Uani 1 1 d .
F20 F 0.1120(3) 0.0638(2) 0.60009(19) 0.0390(7) Uani 1 1 d .
C1 C 1.0408(5) 0.3793(3) 1.0025(3) 0.0270(10) Uani 1 1 d .
C2 C 1.1754(5) 0.4338(3) 1.0105(3) 0.0266(10) Uani 1 1 d .
C3 C 1.2485(4) 0.5018(3) 1.0926(3) 0.0255(10) Uani 1 1 d .
C4 C 1.1841(5) 0.5161(3) 1.1651(3) 0.0286(11) Uani 1 1 d .
C5 C 1.0483(5) 0.4596(3) 1.1553(3) 0.0283(10) Uani 1 1 d .
C6 C 0.9733(4) 0.3900(3) 1.0745(3) 0.0238(10) Uani 1 1 d .
C7 C 0.8248(5) 0.3267(3) 1.0623(3) 0.0280(10) Uani 1 1 d .
O8 O 0.7373(3) 0.3320(3) 1.0018(2) 0.0383(9) Uani 1 1 d .
C9 C 0.7921(4) 0.2578(3) 1.1224(3) 0.0239(10) Uani 1 1 d .
C10 C 0.8740(5) 0.2334(3) 1.1907(3) 0.0268(10) Uani 1 1 d .
H10 H 0.9702 0.2643 1.2128 0.032 Uiso 1 1 calc R
C11 C 0.7883(4) 0.1554(3) 1.2206(3) 0.0240(10) Uani 1 1 d .
H11 H 0.8157 0.1235 1.2670 0.029 Uiso 1 1 calc R
C12 C 0.6542(4) 0.1321(3) 1.1703(3) 0.0223(9) Uani 1 1 d .
N13 N 0.6604(4) 0.1964(3) 1.1114(2) 0.0239(8) Uani 1 1 d .
H13 H 0.5825 0.1981 1.0736 0.037(14) Uiso 1 1 d R
C14 C 0.5300(4) 0.0545(3) 1.1716(3) 0.0222(9) Uani 1 1 d .
C15 C 0.4063(4) 0.0334(3) 1.1127(3) 0.0216(9) Uani 1 1 d .
C16 C 0.2795(4) -0.0502(3) 1.1015(3) 0.0238(10) Uani 1 1 d .
H16 H 0.2634 -0.1016 1.1357 0.029 Uiso 1 1 calc R
C17 C 0.1897(4) -0.0407(3) 1.0333(3) 0.0222(9) Uani 1 1 d .
H17 H 0.0980 -0.0847 1.0089 0.027 Uiso 1 1 calc R
C18 C 0.2608(4) 0.0505(3) 1.0041(3) 0.0206(9) Uani 1 1 d .
N19 N 0.3886(4) 0.0945(3) 1.0506(2) 0.0229(8) Uani 1 1 d .
C20 C 0.2030(4) 0.0913(3) 0.9322(3) 0.0218(9) Uani 1 1 d .
C21 C 0.2613(4) 0.1917(3) 0.9116(3) 0.0244(10) Uani 1 1 d .
H21 H 0.3425 0.2456 0.9448 0.029 Uiso 1 1 calc R
C22 C 0.1764(4) 0.1921(3) 0.8360(3) 0.0250(10) Uani 1 1 d .
H22 H 0.1864 0.2466 0.8049 0.030 Uiso 1 1 calc R
C23 C 0.0664(4) 0.0936(3) 0.8109(3) 0.0220(9) Uani 1 1 d .
N24 N 0.0864(3) 0.0349(3) 0.8750(2) 0.0232(8) Uani 1 1 d .
C25 C -0.0433(4) 0.0568(3) 0.7385(3) 0.0219(9) Uani 1 1 d .
C26 C -0.1475(4) -0.0434(3) 0.7203(3) 0.0203(9) Uani 1 1 d .
C27 C -0.2636(4) -0.0903(3) 0.6490(3) 0.0260(10) Uani 1 1 d .
H27 H -0.2918 -0.0608 0.6009 0.031 Uiso 1 1 calc R
C28 C -0.3303(4) -0.1879(3) 0.6615(3) 0.0250(10) Uani 1 1 d .
H28 H -0.4114 -0.2377 0.6231 0.030 Uiso 1 1 calc R
C29 C -0.2552(4) -0.1987(3) 0.7415(3) 0.0242(10) Uani 1 1 d .
N30 N -0.1461(4) -0.1102(3) 0.7757(2) 0.0232(8) Uani 1 1 d .
H30 H -0.0774 -0.0998 0.8307 0.048(15) Uiso 1 1 d R
C31 C -0.2783(4) -0.2816(3) 0.7890(3) 0.0254(10) Uani 1 1 d .
O32 O -0.2090(3) -0.2725(2) 0.8642(2) 0.0335(8) Uani 1 1 d .
C33 C -0.3934(4) -0.3806(3) 0.7418(3) 0.0245(10) Uani 1 1 d .
C34 C -0.5036(5) -0.4152(4) 0.7809(3) 0.0296(11) Uani 1 1 d .
C35 C -0.6101(5) -0.5048(4) 0.7381(4) 0.0349(12) Uani 1 1 d .
C36 C -0.6058(5) -0.5638(4) 0.6555(3) 0.0335(12) Uani 1 1 d .
C37 C -0.4965(5) -0.5343(4) 0.6153(3) 0.0325(11) Uani 1 1 d .
C38 C -0.3926(5) -0.4429(4) 0.6580(3) 0.0292(11) Uani 1 1 d .
C39 C 0.5432(4) -0.0084(3) 1.2398(3) 0.0213(9) Uani 1 1 d .
C40 C 0.5207(4) -0.1155(3) 1.2153(3) 0.0216(9) Uani 1 1 d .
C41 C 0.5365(4) -0.1730(3) 1.2786(3) 0.0256(10) Uani 1 1 d .
C42 C 0.5733(4) -0.1234(4) 1.3706(3) 0.0278(11) Uani 1 1 d .
C43 C 0.5960(4) -0.0179(3) 1.3976(3) 0.0237(10) Uani 1 1 d .
C44 C 0.5820(4) 0.0382(3) 1.3336(3) 0.0223(9) Uani 1 1 d .
C45 C -0.0561(4) 0.1189(3) 0.6689(3) 0.0228(10) Uani 1 1 d .
C46 C -0.1483(5) 0.1754(4) 0.6649(3) 0.0258(10) Uani 1 1 d .
C47 C -0.1630(5) 0.2294(4) 0.5985(3) 0.0282(10) Uani 1 1 d .
C48 C -0.0835(5) 0.2284(4) 0.5344(3) 0.0287(11) Uani 1 1 d .
C49 C 0.0092(5) 0.1735(4) 0.5357(3) 0.0296(11) Uani 1 1 d .
C50 C 0.0213(4) 0.1189(3) 0.6022(3) 0.0243(10) Uani 1 1 d .

loop_
_atom_site_aniso_label
_atom_site_aniso_U_11
_atom_site_aniso_U_22
_atom_site_aniso_U_33
_atom_site_aniso_U_23
_atom_site_aniso_U_13
_atom_site_aniso_U_12
F1 0.0433(17) 0.0296(15) 0.0270(15) 0.0007(12) 0.0009(13) -0.0011(13)
F2 0.0462(17) 0.0309(16) 0.0389(16) 0.0059(13) 0.0185(14) 0.0035(13)
F3 0.0243(14) 0.0302(15) 0.0440(17) 0.0124(13) 0.0041(12) -0.0001(12)
F4 0.0355(15) 0.0344(16) 0.0286(15) 0.0007(12) -0.0033(13) -0.0049(13)
F5 0.0367(16) 0.0350(16) 0.0321(15) 0.0013(12) 0.0089(13) -0.0002(13)
F6 0.0550(19) 0.0365(17) 0.0420(17) 0.0072(14) 0.0238(15) 0.0103(14)
F7 0.0431(18) 0.052(2) 0.081(2) 0.0260(18) 0.0312(18) 0.0020(16)
F8 0.0416(18) 0.0313(17) 0.063(2) 0.0098(15) -0.0066(16) -0.0104(14)
F9 0.071(2) 0.0341(17) 0.0338(17) -0.0021(13) 0.0095(16) 0.0025(16)
F10 0.0438(17) 0.0358(17) 0.0470(18) 0.0035(14) 0.0213(15) -0.0006(14)
F11 0.0322(14) 0.0244(14) 0.0222(13) 0.0004(11) -0.0018(11) 0.0054(11)
F12 0.0403(16) 0.0179(14) 0.0411(16) 0.0077(12) -0.0044(13) 0.0019(12)
F13 0.0473(17) 0.0383(17) 0.0332(15) 0.0219(13) -0.0031(13) 0.0064(14)
F14 0.0395(16) 0.0398(17) 0.0184(13) 0.0058(12) -0.0021(12) 0.0053(13)
F15 0.0321(14) 0.0221(14) 0.0254(14) 0.0021(11) 0.0000(11) 0.0058(11)
F16 0.0442(17) 0.0513(18) 0.0325(15) 0.0203(14) 0.0184(14) 0.0278(15)
F17 0.062(2) 0.0515(19) 0.0397(17) 0.0215(15) 0.0124(15) 0.0376(17)
F18 0.063(2) 0.0472(18) 0.0305(16) 0.0248(14) 0.0077(15) 0.0109(16)
F19 0.0474(18) 0.062(2) 0.0354(16) 0.0180(15) 0.0200(15) 0.0097(16)
F20 0.0310(15) 0.0534(19) 0.0406(16) 0.0151(14) 0.0138(13) 0.0201(14)
C1 0.037(3) 0.013(2) 0.024(2) 0.0029(19) -0.001(2) 0.001(2)
C2 0.033(3) 0.018(2) 0.029(3) 0.008(2) 0.008(2) 0.006(2)
C3 0.020(2) 0.021(2) 0.035(3) 0.012(2) 0.002(2) 0.0024(19)
C4 0.028(2) 0.022(2) 0.026(2) 0.004(2) -0.004(2) -0.002(2)
C5 0.033(3) 0.022(2) 0.029(3) 0.008(2) 0.006(2) 0.006(2)
C6 0.026(2) 0.017(2) 0.024(2) 0.0061(19) -0.002(2) 0.0023(18)
C7 0.028(2) 0.021(2) 0.030(3) 0.007(2) 0.001(2) 0.001(2)
O8 0.0342(19) 0.033(2) 0.042(2) 0.0203(17) -0.0053(17) 0.0009(16)
C9 0.021(2) 0.020(2) 0.026(2) 0.0039(19) 0.0010(19) 0.0020(18)
C10 0.026(2) 0.023(2) 0.029(2) 0.011(2) 0.002(2) 0.0013(19)
C11 0.025(2) 0.022(2) 0.024(2) 0.0083(19) -0.0004(19) 0.0077(19)
C12 0.026(2) 0.019(2) 0.018(2) 0.0030(18) -0.0013(19) 0.0037(18)
N13 0.0213(19) 0.024(2) 0.024(2) 0.0089(16) 0.0017(16) 0.0026(16)
C14 0.026(2) 0.022(2) 0.019(2) 0.0052(18) 0.0056(19) 0.0074(19)
C15 0.020(2) 0.023(2) 0.020(2) 0.0056(18) 0.0019(19) 0.0057(18)
C16 0.027(2) 0.023(2) 0.021(2) 0.0058(19) 0.005(2) 0.0056(19)
C17 0.013(2) 0.030(3) 0.021(2) 0.0047(19) 0.0019(18) 0.0036(18)
C18 0.019(2) 0.023(2) 0.017(2) 0.0019(18) 0.0018(18) 0.0061(18)
N19 0.027(2) 0.022(2) 0.0173(18) 0.0050(15) 0.0001(16) 0.0044(16)
C20 0.017(2) 0.026(2) 0.019(2) 0.0032(18) 0.0010(18) 0.0044(18)
C21 0.019(2) 0.023(2) 0.023(2) 0.0018(19) -0.0014(19) 0.0004(18)
C22 0.023(2) 0.023(2) 0.029(2) 0.009(2) 0.005(2) 0.0048(19)
C23 0.022(2) 0.023(2) 0.019(2) 0.0034(18) 0.0013(19) 0.0072(19)
N24 0.0194(19) 0.026(2) 0.0231(19) 0.0083(16) -0.0005(16) 0.0061(16)
C25 0.022(2) 0.022(2) 0.020(2) 0.0056(18) 0.0034(19) 0.0044(18)
C26 0.021(2) 0.022(2) 0.015(2) 0.0030(18) 0.0010(18) 0.0057(18)
C27 0.025(2) 0.026(3) 0.024(2) 0.007(2) 0.002(2) 0.005(2)
C28 0.021(2) 0.026(2) 0.024(2) 0.0019(19) -0.0016(19) 0.0084(19)
C29 0.023(2) 0.021(2) 0.028(2) 0.0079(19) 0.003(2) 0.0058(19)
N30 0.0239(19) 0.020(2) 0.022(2) 0.0068(16) -0.0011(16) 0.0035(16)
C31 0.026(2) 0.023(2) 0.025(2) 0.0037(19) 0.002(2) 0.0067(19)
O32 0.0401(19) 0.0244(18) 0.0301(19) 0.0076(14) -0.0048(16) 0.0060(15)
C33 0.028(2) 0.022(2) 0.025(2) 0.0077(19) 0.004(2) 0.0082(19)
C34 0.039(3) 0.024(3) 0.029(3) 0.008(2) 0.010(2) 0.011(2)
C35 0.030(3) 0.033(3) 0.045(3) 0.019(2) 0.013(2) 0.007(2)
C36 0.028(3) 0.026(3) 0.037(3) 0.011(2) -0.005(2) -0.004(2)
C37 0.043(3) 0.025(3) 0.021(2) -0.002(2) 0.001(2) 0.005(2)
C38 0.031(3) 0.023(2) 0.030(3) 0.009(2) 0.006(2) 0.002(2)
C39 0.020(2) 0.025(2) 0.015(2) 0.0047(18) -0.0008(18) 0.0017(18)
C40 0.020(2) 0.023(2) 0.014(2) 0.0001(18) -0.0007(18) -0.0011(18)
C41 0.024(2) 0.020(2) 0.030(3) 0.010(2) 0.001(2) 0.0033(19)
C42 0.022(2) 0.034(3) 0.024(2) 0.018(2) -0.004(2) 0.000(2)
C43 0.023(2) 0.028(3) 0.014(2) 0.0054(19) -0.0029(18) 0.0027(19)
C44 0.019(2) 0.022(2) 0.026(2) 0.0062(19) 0.0036(19) 0.0060(18)
C45 0.024(2) 0.023(2) 0.018(2) 0.0031(18) -0.0019(19) 0.0051(19)
C46 0.028(2) 0.030(3) 0.023(2) 0.011(2) 0.007(2) 0.009(2)
C47 0.035(3) 0.026(3) 0.025(2) 0.007(2) 0.003(2) 0.014(2)
C48 0.034(3) 0.027(3) 0.021(2) 0.009(2) 0.001(2) 0.004(2)
C49 0.030(3) 0.035(3) 0.021(2) 0.008(2) 0.012(2) 0.001(2)
C50 0.017(2) 0.023(2) 0.030(2) 0.005(2) 0.005(2) 0.0047(18)

loop_
_atom_type_symbol
_atom_type_description
_atom_type_scat_dispersion_real
_atom_type_scat_dispersion_imag
_atom_type_scat_source
C C 0.0033 0.0016 'International Tables Vol C Tables 4.2.6.8 and 6.1.1.4'
H H 0.0000 0.0000 'International Tables Vol C Tables 4.2.6.8 and 6.1.1.4'
N N 0.0061 0.0033 'International Tables Vol C Tables 4.2.6.8 and 6.1.1.4'
O O 0.0106 0.0060 'International Tables Vol C Tables 4.2.6.8 and 6.1.1.4'
F F 0.0171 0.0103 'International Tables Vol C Tables 4.2.6.8 and 6.1.1.4'

loop_
_geom_angle_atom_site_label_1
_geom_angle_atom_site_label_2
_geom_angle_atom_site_label_3
_geom_angle
F1 C1 C2 118.5(4)
F1 C1 C6 119.0(4)
C2 C1 C6 122.5(4)
F2 C2 C1 120.9(4)
F2 C2 C3 119.4(4)
C1 C2 C3 119.7(4)
F3 C3 C2 120.4(4)
F3 C3 C4 120.2(4)
C2 C3 C4 119.4(4)
F4 C4 C3 119.8(4)
F4 C4 C5 120.5(4)
C3 C4 C5 119.7(4)
F5 C5 C6 120.7(4)
F5 C5 C4 117.2(4)
C6 C5 C4 122.1(4)
C5 C6 C1 116.6(4)
C5 C6 C7 123.0(4)
C1 C6 C7 120.4(4)
O8 C7 C9 121.9(4)
O8 C7 C6 120.4(4)
C9 C7 C6 117.7(4)
N13 C9 C10 108.2(4)
N13 C9 C7 119.5(4)
C10 C9 C7 132.2(4)
C11 C10 C9 107.0(4)
C11 C10 H10 126.5
C9 C10 H10 126.5
C10 C11 C12 108.2(4)
C10 C11 H11 125.9
C12 C11 H11 125.9
N13 C12 C11 106.7(4)
N13 C12 C14 123.0(4)
C11 C12 C14 130.3(4)
C9 N13 C12 109.9(4)
C9 N13 H13 127.7
C12 N13 H13 122.3
C15 C14 C12 124.5(4)
C15 C14 C39 120.0(4)
C12 C14 C39 115.4(4)
C14 C15 N19 121.4(4)
C14 C15 C16 128.9(4)
N19 C15 C16 109.7(4)
C17 C16 C15 106.6(4)
C17 C16 H16 126.7
C15 C16 H16 126.7
C16 C17 C18 106.2(4)
C16 C17 H17 126.9
C18 C17 H17 126.9
N19 C18 C20 121.7(4)
N19 C18 C17 112.6(4)
C20 C18 C17 125.7(4)
C18 N19 C15 104.9(3)
N24 C20 C18 120.2(4)
N24 C20 C21 112.4(4)
C18 C20 C21 127.3(4)
C22 C21 C20 105.9(4)
C22 C21 H21 127.1
C20 C21 H21 127.1
C21 C22 C23 106.9(4)
C21 C22 H22 126.5
C23 C22 H22 126.5
C25 C23 N24 121.5(4)
C25 C23 C22 129.1(4)
N24 C23 C22 109.4(4)
C20 N24 C23 105.2(3)
C23 C25 C26 124.3(4)
C23 C25 C45 119.7(4)
C26 C25 C45 115.9(4)
N30 C26 C27 107.6(4)
N30 C26 C25 122.4(4)
C27 C26 C25 129.9(4)
C28 C27 C26 107.7(4)
C28 C27 H27 126.2
C26 C27 H27 126.2
C27 C28 C29 107.0(4)
C27 C28 H28 126.5
C29 C28 H28 126.5
N30 C29 C28 107.9(4)
N30 C29 C31 120.6(4)
C28 C29 C31 131.5(4)
C29 N30 C26 109.7(3)
C29 N30 H30 123.3
C26 N30 H30 127.0
O32 C31 C29 122.2(4)
O32 C31 C33 120.9(4)
C29 C31 C33 116.9(4)
C34 C33 C38 116.5(4)
C34 C33 C31 121.4(4)
C38 C33 C31 122.1(4)
F6 C34 C35 118.2(4)
F6 C34 C33 119.7(4)
C35 C34 C33 122.1(4)
F7 C35 C36 119.2(4)
F7 C35 C34 121.2(5)
C36 C35 C34 119.6(4)
F8 C36 C35 120.2(4)
F8 C36 C37 119.4(5)
C35 C36 C37 120.4(4)
F9 C37 C36 121.0(4)
F9 C37 C38 119.9(4)
C36 C37 C38 119.1(4)
F10 C38 C37 118.5(4)
F10 C38 C33 119.2(4)
C37 C38 C33 122.2(4)
C40 C39 C44 115.5(4)
C40 C39 C14 123.1(4)
C44 C39 C14 121.4(4)
F11 C40 C41 117.9(4)
F11 C40 C39 119.2(4)
C41 C40 C39 122.9(4)
F12 C41 C42 120.1(4)
F12 C41 C40 120.5(4)
C42 C41 C40 119.4(4)
F13 C42 C43 120.5(4)
F13 C42 C41 120.0(4)
C43 C42 C41 119.5(4)
F14 C43 C42 119.6(4)
F14 C43 C44 120.0(4)
C42 C43 C44 120.4(4)
F15 C44 C43 117.5(4)
F15 C44 C39 120.1(4)
C43 C44 C39 122.4(4)
C50 C45 C46 116.3(4)
C50 C45 C25 120.9(4)
C46 C45 C25 122.8(4)
F16 C46 C47 118.1(4)
F16 C46 C45 119.5(4)
C47 C46 C45 122.5(4)
F17 C47 C48 120.1(4)
F17 C47 C46 120.4(4)
C48 C47 C46 119.4(4)
F18 C48 C47 120.2(4)
F18 C48 C49 119.7(4)
C47 C48 C49 120.2(4)
F19 C49 C48 120.3(4)
F19 C49 C50 120.2(4)
C48 C49 C50 119.5(4)
F20 C50 C45 120.1(4)
F20 C50 C49 117.8(4)
C45 C50 C49 122.1(4)

loop_
_geom_bond_atom_site_label_1
_geom_bond_atom_site_label_2
_geom_bond_distance
F1 C1 1.355(5)
F2 C2 1.337(5)
F3 C3 1.330(5)
F4 C4 1.345(5)
F5 C5 1.351(5)
F6 C34 1.343(5)
F7 C35 1.342(5)
F8 C36 1.346(5)
F9 C37 1.342(5)
F10 C38 1.346(5)
F11 C40 1.340(5)
F12 C41 1.340(5)
F13 C42 1.340(5)
F14 C43 1.353(5)
F15 C44 1.351(5)
F16 C46 1.349(5)
F17 C47 1.343(5)
F18 C48 1.346(5)
F19 C49 1.342(5)
F20 C50 1.352(5)
C1 C2 1.367(6)
C1 C6 1.385(6)
C2 C3 1.372(6)
C3 C4 1.377(6)
C4 C5 1.380(6)
C5 C6 1.371(6)
C6 C7 1.512(6)
C7 O8 1.220(5)
C7 C9 1.449(6)
C9 N13 1.362(5)
C9 C10 1.393(6)
C10 C11 1.390(6)
C10 H10 0.9500
C11 C12 1.402(6)
C11 H11 0.9500
C12 N13 1.371(5)
C12 C14 1.436(6)
N13 H13 0.9284
C14 C15 1.374(6)
C14 C39 1.487(6)
C15 N19 1.404(5)
C15 C16 1.453(6)
C16 C17 1.339(6)
C16 H16 0.9500
C17 C18 1.455(6)
C17 H17 0.9500
C18 N19 1.321(5)
C18 C20 1.448(6)
C20 N24 1.318(5)
C20 C21 1.459(6)
C21 C22 1.345(6)
C21 H21 0.9500
C22 C23 1.450(6)
C22 H22 0.9500
C23 C25 1.365(6)
C23 N24 1.406(5)
C25 C26 1.446(6)
C25 C45 1.496(6)
C26 N30 1.362(5)
C26 C27 1.400(6)
C27 C28 1.393(6)
C27 H27 0.9500
C28 C29 1.401(6)
C28 H28 0.9500
C29 N30 1.363(5)
C29 C31 1.448(6)
N30 H30 0.9747
C31 O32 1.222(5)
C31 C33 1.506(6)
C33 C34 1.378(6)
C33 C38 1.387(6)
C34 C35 1.375(7)
C35 C36 1.365(7)
C36 C37 1.367(7)
C37 C38 1.376(6)
C39 C40 1.385(6)
C39 C44 1.392(6)
C40 C41 1.377(6)
C41 C42 1.377(6)
C42 C43 1.364(6)
C43 C44 1.368(6)
C45 C50 1.380(6)
C45 C46 1.381(6)
C46 C47 1.379(6)
C47 C48 1.363(6)
C48 C49 1.368(7)
C49 C50 1.382(6)

loop_
_cod_related_entry_id
_cod_related_entry_code
_cod_related_entry_database
1 30651816 ChemSpider
